data_1549296
loop_
_publ_author_name
'Altman, Alison B.'
'Brown, Alexandra C.'
'Rao, Guodong'
'Lohrey, Trevor D.'
'Britt, R. David'
'Maron, Laurent'
'Minasian, Stefan G.'
'Shuh, David K.'
'Arnold, John'

_publ_section_title
;
 Chemical structure and bonding in a thorium(iii)-aluminum
 heterobimetallic complex.
;
_journal_issue 18
_journal_name_full 'Chemical science'
_journal_page_first 4317
_journal_page_last 4324
_journal_paper_doi 10.1039/c8sc01260a
_journal_volume 9
_journal_year 2018
_chemical_formula_moiety 'C36 H72 Al Cl Si3 Th'
_chemical_formula_sum 'C36 H72 Al Cl Si3 Th'
_chemical_formula_weight 883.67
_chemical_name_common Cp"2Th(IV)AlanateChloride
_chemical_name_systematic Cp"2Th(IV)AlanateChloride
_chemical_properties_physical Air-sensitive,Moisture-sensitive,Oxygen-sensitive
_space_group_crystal_system monoclinic
_space_group_IT_number 14
_space_group_name_Hall '-P 2yn'
_space_group_name_H-M_alt 'P 1 21/n 1'
_symmetry_space_group_name_Hall '-P 2yn'
_symmetry_space_group_name_H-M 'P 1 21/n 1'
_atom_sites_solution_hydrogens mixed
_atom_sites_solution_primary iterative
_atom_sites_solution_secondary difmap
_audit_creation_method SHELXL-2014/7
_audit_update_record
;
2018-02-08 deposited with the CCDC.
2018-04-16 downloaded from the CCDC.
;
_cell_angle_alpha 90
_cell_angle_beta 93.323(3)
_cell_angle_gamma 90
_cell_formula_units_Z 4
_cell_length_a 14.6013(10)
_cell_length_b 16.3421(10)
_cell_length_c 18.0401(11)
_cell_measurement_reflns_used 9400
_cell_measurement_temperature 100(2)
_cell_measurement_theta_max 25.40
_cell_measurement_theta_min 2.23
_cell_volume 4297.4(5)
_computing_cell_refinement 'Bruker SAINT V8.37A'
_computing_data_collection 'Bruker APEX3'
_computing_data_reduction 'Bruker SAINT V8.37A'
_computing_molecular_graphics ORTEP-32
_computing_publication_material WinGX
_computing_structure_refinement 'SHELXL-2014/7 (Sheldrick, 2014)'
_computing_structure_solution SHELXT
_diffrn_ambient_temperature 100(2)
_diffrn_detector_area_resol_mean 8.366
_diffrn_measured_fraction_theta_full 1.000
_diffrn_measured_fraction_theta_max 0.998
_diffrn_measurement_device_type 'Bruker APEX-II CCD'
_diffrn_measurement_method '\f and \w scans'
_diffrn_radiation_type MoK\a
_diffrn_radiation_wavelength 0.71073
_diffrn_reflns_av_R_equivalents 0.0542
_diffrn_reflns_av_unetI/netI 0.0207
_diffrn_reflns_Laue_measured_fraction_full 1.000
_diffrn_reflns_Laue_measured_fraction_max 0.998
_diffrn_reflns_limit_h_max 17
_diffrn_reflns_limit_h_min -17
_diffrn_reflns_limit_k_max 19
_diffrn_reflns_limit_k_min -19
_diffrn_reflns_limit_l_max 21
_diffrn_reflns_limit_l_min -21
_diffrn_reflns_number 133659
_diffrn_reflns_point_group_measured_fraction_full 1.000
_diffrn_reflns_point_group_measured_fraction_max 0.998
_diffrn_reflns_theta_full 25.000
_diffrn_reflns_theta_max 25.423
_diffrn_reflns_theta_min 1.683
_diffrn_source 'microfocus sealed tube'
_exptl_absorpt_coefficient_mu 3.658
_exptl_absorpt_correction_T_max 0.7452
_exptl_absorpt_correction_T_min 0.6842
_exptl_absorpt_correction_type multi-scan
_exptl_absorpt_process_details SADABS
_exptl_crystal_colour white
_exptl_crystal_density_diffrn 1.366
_exptl_crystal_description block
_exptl_crystal_F_000 1800
_exptl_crystal_recrystallization_method 'Re-crystallisation from solvent: hexamethyldisiloxane'
_exptl_crystal_size_max 0.200
_exptl_crystal_size_mid 0.200
_exptl_crystal_size_min 0.100
_refine_diff_density_max 2.709
_refine_diff_density_min -0.948
_refine_diff_density_rms 0.101
_refine_ls_extinction_method none
_refine_ls_goodness_of_fit_ref 1.142
_refine_ls_hydrogen_treatment mixed
_refine_ls_matrix_type full
_refine_ls_number_parameters 440
_refine_ls_number_reflns 7921
_refine_ls_number_restraints 0
_refine_ls_restrained_S_all 1.142
_refine_ls_R_factor_all 0.0290
_refine_ls_R_factor_gt 0.0254
_refine_ls_shift/su_max 0.001
_refine_ls_shift/su_mean 0.000
_refine_ls_structure_factor_coef Fsqd
_refine_ls_weighting_details 'w=1/[\s^2^(Fo^2^)+(0.0174P)^2^+12.0473P] where P=(Fo^2^+2Fc^2^)/3'
_refine_ls_weighting_scheme calc
_refine_ls_wR_factor_gt 0.0561
_refine_ls_wR_factor_ref 0.0583
_reflns_Friedel_coverage 0.000
_reflns_number_gt 7268
_reflns_number_total 7921
_reflns_threshold_expression 'I > 2\s(I)'
_cod_data_source_file c8sc01260a2.cif
_cod_data_source_block shelx
_cod_depositor_comments 'Adding full bibliography for 1549296--1549299.cif.'
_cod_database_code 1549296
_shelx_shelxl_version_number 2014/7
_shelx_space_group_comment
;
The symmetry employed for this shelxl refinement is uniquely defined
by the following loop, which should always be used as a source of
symmetry information in preference to the above space-group names.
They are only intended as comments.
;
_shelx_estimated_absorpt_t_min 0.528
_shelx_estimated_absorpt_t_max 0.711

loop_
_space_group_symop_operation_xyz
'x, y, z'
'-x+1/2, y+1/2, -z+1/2'
'-x, -y, -z'
'x-1/2, -y-1/2, z-1/2'

loop_
_atom_site_label
_atom_site_type_symbol
_atom_site_fract_x
_atom_site_fract_y
_atom_site_fract_z
_atom_site_U_iso_or_equiv
_atom_site_adp_type
_atom_site_occupancy
_atom_site_site_symmetry_order
_atom_site_calc_flag
_atom_site_refinement_flags_posn
_atom_site_refinement_flags_adp
_atom_site_refinement_flags_occupancy
_atom_site_disorder_assembly
_atom_site_disorder_group
C1 C 0.6420(2) 0.4456(2) 0.30965(17) 0.0140(6) Uani 1 1 d . . . . .
C2 C 0.3551(2) 0.20294(19) 0.41829(17) 0.0141(7) Uani 1 1 d . . . . .
C3 C 0.4383(2) 0.1784(2) 0.46879(18) 0.0178(7) Uani 1 1 d . . . . .
C4 C 0.4015(3) 0.1228(2) 0.52982(19) 0.0232(8) Uani 1 1 d . . . . .
H4A H 0.3569 0.1533 0.5576 0.035 Uiso 1 1 calc R U . . .
H4B H 0.4525 0.1052 0.5638 0.035 Uiso 1 1 calc R U . . .
H4C H 0.3717 0.0746 0.5067 0.035 Uiso 1 1 calc R U . . .
C5 C 0.4840(3) 0.2529(2) 0.50680(19) 0.0230(8) Uani 1 1 d . . . . .
H5A H 0.5035 0.2912 0.4690 0.034 Uiso 1 1 calc R U . . .
H5B H 0.5376 0.2351 0.5379 0.034 Uiso 1 1 calc R U . . .
H5C H 0.4402 0.2800 0.5378 0.034 Uiso 1 1 calc R U . . .
C6 C 0.5087(2) 0.1303(2) 0.42645(19) 0.0214(7) Uani 1 1 d . . . . .
H6A H 0.4789 0.0826 0.4025 0.032 Uiso 1 1 calc R U . . .
H6B H 0.5586 0.1119 0.4612 0.032 Uiso 1 1 calc R U . . .
H6C H 0.5336 0.1655 0.3885 0.032 Uiso 1 1 calc R U . . .
C7 C 0.3146(2) 0.15476(19) 0.36033(17) 0.0150(7) Uani 1 1 d . . . . .
H7 H 0.3421 0.1089 0.3381 0.018 Uiso 1 1 calc R U . . .
C8 C 0.2260(2) 0.1862(2) 0.34088(18) 0.0153(7) Uani 1 1 d . . . . .
H8 H 0.1843 0.1650 0.3033 0.018 Uiso 1 1 calc R U . . .
C9 C 0.2100(2) 0.2542(2) 0.38655(18) 0.0158(7) Uani 1 1 d . . . . .
C10 C 0.2918(2) 0.2658(2) 0.43246(17) 0.0154(7) Uani 1 1 d . . . . .
H10 H 0.3022 0.3089 0.4672 0.019 Uiso 1 1 calc R U . . .
C11 C 0.1173(2) 0.2935(2) 0.39513(19) 0.0189(7) Uani 1 1 d . . . . .
C12 C 0.1255(2) 0.3706(2) 0.4437(2) 0.0235(8) Uani 1 1 d . . . . .
H12A H 0.1529 0.3561 0.4929 0.035 Uiso 1 1 calc R U . . .
H12B H 0.0644 0.3939 0.4490 0.035 Uiso 1 1 calc R U . . .
H12C H 0.1644 0.4108 0.4204 0.035 Uiso 1 1 calc R U . . .
C13 C 0.0684(2) 0.3138(2) 0.3200(2) 0.0263(8) Uani 1 1 d . . . . .
H13A H 0.1026 0.3564 0.2952 0.039 Uiso 1 1 calc R U . . .
H13B H 0.0062 0.3334 0.3277 0.039 Uiso 1 1 calc R U . . .
H13C H 0.0649 0.2645 0.2890 0.039 Uiso 1 1 calc R U . . .
C14 C 0.0591(3) 0.2298(2) 0.4349(2) 0.0264(8) Uani 1 1 d . . . . .
H14A H 0.0525 0.1804 0.4043 0.040 Uiso 1 1 calc R U . . .
H14B H -0.0016 0.2528 0.4425 0.040 Uiso 1 1 calc R U . . .
H14C H 0.0897 0.2159 0.4830 0.040 Uiso 1 1 calc R U . . .
C15 C 0.3781(2) 0.20390(18) 0.15861(16) 0.0121(6) Uani 1 1 d . . . . .
C16 C 0.4507(2) 0.1387(2) 0.15036(18) 0.0163(7) Uani 1 1 d . . . . .
C17 C 0.5468(2) 0.1751(2) 0.1456(2) 0.0211(7) Uani 1 1 d . . . . .
H17A H 0.5471 0.2130 0.1036 0.032 Uiso 1 1 calc R U . . .
H17B H 0.5910 0.1310 0.1387 0.032 Uiso 1 1 calc R U . . .
H17C H 0.5639 0.2046 0.1917 0.032 Uiso 1 1 calc R U . . .
C18 C 0.4527(2) 0.0760(2) 0.21362(19) 0.0209(7) Uani 1 1 d . . . . .
H18A H 0.4728 0.1028 0.2604 0.031 Uiso 1 1 calc R U . . .
H18B H 0.4954 0.0318 0.2031 0.031 Uiso 1 1 calc R U . . .
H18C H 0.3911 0.0532 0.2178 0.031 Uiso 1 1 calc R U . . .
C19 C 0.4250(3) 0.0943(2) 0.07676(19) 0.0225(8) Uani 1 1 d . . . . .
H19A H 0.3645 0.0688 0.0794 0.034 Uiso 1 1 calc R U . . .
H19B H 0.4708 0.0520 0.0682 0.034 Uiso 1 1 calc R U . . .
H19C H 0.4233 0.1338 0.0358 0.034 Uiso 1 1 calc R U . . .
C20 C 0.2867(2) 0.1902(2) 0.17627(17) 0.0148(7) Uani 1 1 d . . . . .
H20 H 0.2632 0.1404 0.1946 0.018 Uiso 1 1 calc R U . . .
C21 C 0.2354(2) 0.2623(2) 0.16237(17) 0.0150(7) Uani 1 1 d . . . . .
H21 H 0.1722 0.2695 0.1703 0.018 Uiso 1 1 calc R U . . .
C22 C 0.2951(2) 0.3227(2) 0.13425(17) 0.0150(7) Uani 1 1 d . . . . .
C23 C 0.2661(2) 0.4032(2) 0.09665(18) 0.0178(7) Uani 1 1 d . . . . .
C24 C 0.1702(2) 0.4287(2) 0.1167(2) 0.0223(8) Uani 1 1 d . . . . .
H24A H 0.1268 0.3844 0.1041 0.033 Uiso 1 1 calc R U . . .
H24B H 0.1517 0.4781 0.0889 0.033 Uiso 1 1 calc R U . . .
H24C H 0.1705 0.4400 0.1701 0.033 Uiso 1 1 calc R U . . .
C25 C 0.3350(2) 0.4726(2) 0.11454(19) 0.0206(7) Uani 1 1 d . . . . .
H25A H 0.3373 0.4842 0.1679 0.031 Uiso 1 1 calc R U . . .
H25B H 0.3156 0.5219 0.0869 0.031 Uiso 1 1 calc R U . . .
H25C H 0.3960 0.4560 0.1002 0.031 Uiso 1 1 calc R U . . .
C26 C 0.2648(3) 0.3874(2) 0.01237(19) 0.0247(8) Uani 1 1 d . . . . .
H26A H 0.3256 0.3693 -0.0010 0.037 Uiso 1 1 calc R U . . .
H26B H 0.2484 0.4380 -0.0144 0.037 Uiso 1 1 calc R U . . .
H26C H 0.2195 0.3449 -0.0011 0.037 Uiso 1 1 calc R U . . .
C27 C 0.3825(2) 0.28676(19) 0.13356(17) 0.0140(6) Uani 1 1 d . . . . .
H27 H 0.4363 0.3134 0.1187 0.017 Uiso 1 1 calc R U . . .
C28 C 0.6189(3) 0.5146(3) 0.4704(2) 0.0288(9) Uani 1 1 d . . . A 1
H28A H 0.6814 0.4972 0.4858 0.043 Uiso 1 1 calc R U . A 1
H28B H 0.5757 0.4707 0.4805 0.043 Uiso 1 1 calc R U . A 1
H28C H 0.6033 0.5638 0.4981 0.043 Uiso 1 1 calc R U . A 1
C29 C 0.6900(3) 0.6274(2) 0.3532(2) 0.0251(8) Uani 1 1 d . . . A 1
H29A H 0.6695 0.6746 0.3814 0.038 Uiso 1 1 calc R U . A 1
H29B H 0.6882 0.6412 0.3003 0.038 Uiso 1 1 calc R U . A 1
H29C H 0.7529 0.6131 0.3703 0.038 Uiso 1 1 calc R U . A 1
C30 C 0.4910(2) 0.5734(2) 0.3452(2) 0.0227(8) Uani 1 1 d . . . A 1
H30A H 0.4484 0.5283 0.3530 0.034 Uiso 1 1 calc R U . A 1
H30B H 0.4847 0.5911 0.2932 0.034 Uiso 1 1 calc R U . A 1
H30C H 0.4770 0.6194 0.3775 0.034 Uiso 1 1 calc R U . A 1
C31 C 0.7854(3) 0.5130(3) 0.2006(2) 0.0290(9) Uani 1 1 d . . . B 1
H31A H 0.7915 0.5323 0.1497 0.043 Uiso 1 1 calc R U . B 1
H31B H 0.8285 0.4679 0.2113 0.043 Uiso 1 1 calc R U . B 1
H31C H 0.7991 0.5579 0.2355 0.043 Uiso 1 1 calc R U . B 1
C32 C 0.6451(3) 0.3893(3) 0.1437(2) 0.0301(9) Uani 1 1 d . . . B 1
H32A H 0.5806 0.3725 0.1426 0.045 Uiso 1 1 calc R U . B 1
H32B H 0.6843 0.3430 0.1593 0.045 Uiso 1 1 calc R U . B 1
H32C H 0.6603 0.4072 0.0941 0.045 Uiso 1 1 calc R U . B 1
C33 C 0.5852(3) 0.5585(3) 0.1737(2) 0.0345(10) Uani 1 1 d . . . B 1
H33A H 0.5983 0.5703 0.1221 0.052 Uiso 1 1 calc R U . B 1
H33B H 0.5944 0.6081 0.2037 0.052 Uiso 1 1 calc R U . B 1
H33C H 0.5215 0.5401 0.1757 0.052 Uiso 1 1 calc R U . B 1
C34 C 0.8389(2) 0.4495(2) 0.3874(2) 0.0248(8) Uani 1 1 d . . . C 1
H34A H 0.8202 0.4853 0.4273 0.037 Uiso 1 1 calc R U . C 1
H34B H 0.8587 0.4828 0.3461 0.037 Uiso 1 1 calc R U . C 1
H34C H 0.8898 0.4146 0.4061 0.037 Uiso 1 1 calc R U . C 1
C35 C 0.7838(3) 0.3048(3) 0.2894(3) 0.0382(10) Uani 1 1 d . . . C 1
H35A H 0.8069 0.3321 0.2459 0.057 Uiso 1 1 calc R U . C 1
H35B H 0.7339 0.2675 0.2736 0.057 Uiso 1 1 calc R U . C 1
H35C H 0.8336 0.2737 0.3150 0.057 Uiso 1 1 calc R U . C 1
C36 C 0.7045(3) 0.3226(2) 0.4350(2) 0.0308(9) Uani 1 1 d . . . C 1
H36A H 0.7590 0.2987 0.4610 0.046 Uiso 1 1 calc R U . C 1
H36B H 0.6631 0.2786 0.4174 0.046 Uiso 1 1 calc R U . C 1
H36C H 0.6730 0.3581 0.4691 0.046 Uiso 1 1 calc R U . C 1
Al1 Al 0.52980(6) 0.38016(6) 0.30578(5) 0.0140(2) Uani 1 1 d . . . . .
Si1 Si 0.61211(7) 0.53798(6) 0.36777(5) 0.0155(2) Uani 0.924(2) 1 d . . P A 1
Si2 Si 0.66453(7) 0.47589(7) 0.21117(5) 0.0186(3) Uani 0.924(2) 1 d . . P B 1
Si3 Si 0.73976(7) 0.38376(6) 0.35443(6) 0.0174(3) Uani 0.924(2) 1 d . . P C 1
Cl1 Cl 0.26912(5) 0.44397(5) 0.30483(4) 0.01874(17) Uani 1 1 d . . . . .
Th1 Th 0.34766(2) 0.29877(2) 0.28634(2) 0.01131(4) Uani 1 1 d . . . . .
Si4 Si 0.5959(8) 0.5572(7) 0.3000(6) 0.014(3) Uani 0.076(2) 1 d . . P A 2
Si5 Si 0.7092(8) 0.4207(8) 0.2251(7) 0.017(3) Uani 0.076(2) 1 d . . P A 2
Si6 Si 0.7072(8) 0.4287(7) 0.3992(6) 0.015(3) Uani 0.076(2) 1 d . . P A 2
H1A H 0.447(3) 0.395(2) 0.244(2) 0.030(11) Uiso 1 1 d . . . . .
H1B H 0.511(3) 0.282(3) 0.293(2) 0.038(12) Uiso 1 1 d . . . . .
H1C H 0.460(3) 0.378(3) 0.370(2) 0.037(12) Uiso 1 1 d . . . . .

loop_
_atom_site_aniso_label
_atom_site_aniso_U_11
_atom_site_aniso_U_22
_atom_site_aniso_U_33
_atom_site_aniso_U_23
_atom_site_aniso_U_13
_atom_site_aniso_U_12
C1 0.0126(16) 0.0153(16) 0.0143(15) 0.0003(12) 0.0028(12) -0.0037(13)
C2 0.0177(17) 0.0121(16) 0.0125(15) 0.0023(12) 0.0021(13) -0.0021(13)
C3 0.0195(17) 0.0174(17) 0.0161(16) 0.0027(13) -0.0029(13) -0.0010(14)
C4 0.0265(19) 0.0242(19) 0.0182(17) 0.0070(14) -0.0044(14) -0.0040(16)
C5 0.0240(19) 0.0226(19) 0.0219(17) 0.0007(14) -0.0035(15) -0.0019(15)
C6 0.0172(17) 0.0245(19) 0.0221(17) 0.0011(15) -0.0024(14) 0.0038(15)
C7 0.0184(17) 0.0107(15) 0.0159(15) 0.0038(12) 0.0010(13) -0.0016(13)
C8 0.0137(16) 0.0166(16) 0.0156(15) 0.0005(13) 0.0003(13) -0.0043(13)
C9 0.0173(17) 0.0139(16) 0.0165(15) 0.0005(13) 0.0033(13) -0.0029(13)
C10 0.0183(17) 0.0147(16) 0.0135(15) 0.0000(13) 0.0034(13) -0.0012(13)
C11 0.0136(16) 0.0209(18) 0.0227(17) -0.0014(14) 0.0058(14) -0.0005(14)
C12 0.0198(18) 0.0231(19) 0.0285(19) -0.0045(15) 0.0076(15) 0.0017(15)
C13 0.0137(17) 0.034(2) 0.031(2) -0.0044(17) 0.0001(15) 0.0027(15)
C14 0.0200(19) 0.027(2) 0.033(2) -0.0006(16) 0.0103(16) -0.0052(16)
C15 0.0162(16) 0.0109(15) 0.0093(14) 0.0001(11) 0.0009(12) 0.0007(12)
C16 0.0172(17) 0.0142(16) 0.0176(16) -0.0029(13) 0.0020(13) 0.0017(13)
C17 0.0163(17) 0.0200(18) 0.0275(18) -0.0045(15) 0.0043(14) 0.0042(14)
C18 0.0213(18) 0.0193(18) 0.0224(17) 0.0022(14) 0.0048(14) 0.0085(14)
C19 0.0255(19) 0.0194(18) 0.0228(18) -0.0074(14) 0.0017(15) 0.0015(15)
C20 0.0145(16) 0.0138(16) 0.0160(15) -0.0038(12) 0.0002(13) -0.0031(13)
C21 0.0135(16) 0.0140(16) 0.0167(15) -0.0031(13) -0.0041(13) -0.0004(13)
C22 0.0184(17) 0.0138(16) 0.0122(15) -0.0017(12) -0.0034(13) 0.0004(13)
C23 0.0231(18) 0.0135(17) 0.0162(16) -0.0006(13) -0.0043(13) 0.0030(14)
C24 0.0204(18) 0.0185(18) 0.0270(18) -0.0025(15) -0.0071(15) 0.0065(15)
C25 0.0249(19) 0.0144(17) 0.0222(17) 0.0037(14) -0.0008(14) -0.0001(14)
C26 0.033(2) 0.0216(19) 0.0191(17) 0.0013(14) -0.0049(15) 0.0023(16)
C27 0.0153(16) 0.0160(16) 0.0105(14) -0.0036(12) -0.0008(12) -0.0030(13)
C28 0.029(2) 0.036(2) 0.0215(18) -0.0043(16) 0.0055(16) -0.0076(17)
C29 0.0226(19) 0.0213(19) 0.0316(19) -0.0080(15) 0.0033(15) -0.0037(15)
C30 0.0165(17) 0.0198(18) 0.0315(19) -0.0030(15) -0.0007(15) -0.0009(14)
C31 0.0238(19) 0.045(2) 0.0180(17) 0.0026(16) 0.0043(15) -0.0163(18)
C32 0.030(2) 0.036(2) 0.0247(19) -0.0083(17) 0.0045(16) -0.0101(18)
C33 0.035(2) 0.038(2) 0.029(2) 0.0142(18) -0.0064(18) -0.0082(19)
C34 0.0194(18) 0.027(2) 0.0270(19) 0.0082(16) -0.0057(15) -0.0055(15)
C35 0.026(2) 0.028(2) 0.060(3) -0.014(2) -0.002(2) 0.0042(17)
C36 0.0160(18) 0.026(2) 0.049(2) 0.0123(18) -0.0050(17) 0.0057(16)
Al1 0.0125(5) 0.0147(5) 0.0147(4) -0.0001(4) 0.0003(4) -0.0022(4)
Si1 0.0141(5) 0.0150(5) 0.0176(5) -0.0013(4) 0.0012(4) -0.0028(4)
Si2 0.0187(5) 0.0229(6) 0.0141(5) 0.0005(4) 0.0008(4) -0.0061(5)
Si3 0.0131(5) 0.0156(5) 0.0232(5) 0.0015(4) -0.0007(4) -0.0010(4)
Cl1 0.0181(4) 0.0152(4) 0.0231(4) -0.0015(3) 0.0023(3) 0.0021(3)
Th1 0.01046(7) 0.01105(7) 0.01236(6) -0.00074(4) 0.00016(4) -0.00082(4)
Si4 0.021(6) 0.010(6) 0.010(5) 0.006(4) -0.005(4) -0.006(5)
Si5 0.016(6) 0.018(7) 0.019(6) -0.006(5) 0.005(5) -0.007(5)
Si6 0.011(6) 0.020(6) 0.014(6) -0.003(5) 0.002(4) -0.011(5)

loop_
_atom_type_symbol
_atom_type_description
_atom_type_scat_dispersion_real
_atom_type_scat_dispersion_imag
_atom_type_scat_source
C C 0.0033 0.0016 'International Tables Vol C Tables 4.2.6.8 and 6.1.1.4'
H H 0.0000 0.0000 'International Tables Vol C Tables 4.2.6.8 and 6.1.1.4'
Al Al 0.0645 0.0514 'International Tables Vol C Tables 4.2.6.8 and 6.1.1.4'
Si Si 0.0817 0.0704 'International Tables Vol C Tables 4.2.6.8 and 6.1.1.4'
Cl Cl 0.1484 0.1585 'International Tables Vol C Tables 4.2.6.8 and 6.1.1.4'
Th Th -7.2400 8.8979 'International Tables Vol C Tables 4.2.6.8 and 6.1.1.4'

loop_
_geom_angle_atom_site_label_1
_geom_angle_atom_site_label_2
_geom_angle_atom_site_label_3
_geom_angle
Si2 C1 Si3 111.87(16)
Si2 C1 Si1 111.58(17)
Si3 C1 Si1 112.32(16)
Si6 C1 Si5 113.9(6)
Si6 C1 Si4 112.1(5)
Si5 C1 Si4 108.7(5)
Si6 C1 Al1 109.7(4)
Si2 C1 Al1 107.51(15)
Si3 C1 Al1 109.46(16)
Si1 C1 Al1 103.63(15)
Si5 C1 Al1 108.9(4)
Si4 C1 Al1 103.0(4)
C7 C2 C10 106.8(3)
C7 C2 C3 125.4(3)
C10 C2 C3 126.0(3)
C7 C2 Th1 72.14(17)
C10 C2 Th1 76.00(18)
C3 C2 Th1 129.3(2)
C2 C3 C5 111.6(3)
C2 C3 C6 111.7(3)
C5 C3 C6 110.1(3)
C2 C3 C4 106.3(3)
C5 C3 C4 108.0(3)
C6 C3 C4 108.9(3)
C3 C4 H4A 109.5
C3 C4 H4B 109.5
H4A C4 H4B 109.5
C3 C4 H4C 109.5
H4A C4 H4C 109.5
H4B C4 H4C 109.5
C3 C5 H5A 109.5
C3 C5 H5B 109.5
H5A C5 H5B 109.5
C3 C5 H5C 109.5
H5A C5 H5C 109.5
H5B C5 H5C 109.5
C3 C6 H6A 109.5
C3 C6 H6B 109.5
H6A C6 H6B 109.5
C3 C6 H6C 109.5
H6A C6 H6C 109.5
H6B C6 H6C 109.5
C2 C7 C8 108.6(3)
C2 C7 Th1 78.77(18)
C8 C7 Th1 75.76(18)
C2 C7 H7 125.7
C8 C7 H7 125.7
Th1 C7 H7 112.2
C9 C8 C7 108.7(3)
C9 C8 Th1 79.38(19)
C7 C8 Th1 74.61(18)
C9 C8 H8 125.6
C7 C8 H8 125.6
Th1 C8 H8 112.7
C8 C9 C10 106.4(3)
C8 C9 C11 124.9(3)
C10 C9 C11 127.5(3)
C8 C9 Th1 71.75(18)
C10 C9 Th1 74.89(18)
C11 C9 Th1 128.3(2)
C2 C10 C9 109.5(3)
C2 C10 Th1 75.27(18)
C9 C10 Th1 76.30(18)
C2 C10 H10 125.3
C9 C10 H10 125.3
Th1 C10 H10 115.2
C9 C11 C13 112.0(3)
C9 C11 C12 111.4(3)
C13 C11 C12 110.2(3)
C9 C11 C14 106.3(3)
C13 C11 C14 108.4(3)
C12 C11 C14 108.3(3)
C11 C12 H12A 109.5
C11 C12 H12B 109.5
H12A C12 H12B 109.5
C11 C12 H12C 109.5
H12A C12 H12C 109.5
H12B C12 H12C 109.5
C11 C13 H13A 109.5
C11 C13 H13B 109.5
H13A C13 H13B 109.5
C11 C13 H13C 109.5
H13A C13 H13C 109.5
H13B C13 H13C 109.5
C11 C14 H14A 109.5
C11 C14 H14B 109.5
H14A C14 H14B 109.5
C11 C14 H14C 109.5
H14A C14 H14C 109.5
H14B C14 H14C 109.5
C20 C15 C27 106.4(3)
C20 C15 C16 126.0(3)
C27 C15 C16 126.2(3)
C20 C15 Th1 72.97(17)
C27 C15 Th1 75.57(17)
C16 C15 Th1 127.4(2)
C15 C16 C17 112.4(3)
C15 C16 C18 112.3(3)
C17 C16 C18 108.9(3)
C15 C16 C19 106.2(3)
C17 C16 C19 108.3(3)
C18 C16 C19 108.6(3)
C16 C17 H17A 109.5
C16 C17 H17B 109.5
H17A C17 H17B 109.5
C16 C17 H17C 109.5
H17A C17 H17C 109.5
H17B C17 H17C 109.5
C16 C18 H18A 109.5
C16 C18 H18B 109.5
H18A C18 H18B 109.5
C16 C18 H18C 109.5
H18A C18 H18C 109.5
H18B C18 H18C 109.5
C16 C19 H19A 109.5
C16 C19 H19B 109.5
H19A C19 H19B 109.5
C16 C19 H19C 109.5
H19A C19 H19C 109.5
H19B C19 H19C 109.5
C15 C20 C21 109.1(3)
C15 C20 Th1 77.94(18)
C21 C20 Th1 74.80(17)
C15 C20 H20 125.4
C21 C20 H20 125.4
Th1 C20 H20 114.0
C20 C21 C22 108.2(3)
C20 C21 Th1 75.66(18)
C22 C21 Th1 78.07(17)
C20 C21 H21 125.9
C22 C21 H21 125.9
Th1 C21 H21 112.8
C27 C22 C21 106.7(3)
C27 C22 C23 125.7(3)
C21 C22 C23 126.4(3)
C27 C22 Th1 75.86(17)
C21 C22 Th1 72.38(17)
C23 C22 Th1 126.9(2)
C24 C23 C22 111.3(3)
C24 C23 C25 110.3(3)
C22 C23 C25 112.4(3)
C24 C23 C26 108.7(3)
C22 C23 C26 106.3(3)
C25 C23 C26 107.5(3)
C23 C24 H24A 109.5
C23 C24 H24B 109.5
H24A C24 H24B 109.5
C23 C24 H24C 109.5
H24A C24 H24C 109.5
H24B C24 H24C 109.5
C23 C25 H25A 109.5
C23 C25 H25B 109.5
H25A C25 H25B 109.5
C23 C25 H25C 109.5
H25A C25 H25C 109.5
H25B C25 H25C 109.5
C23 C26 H26A 109.5
C23 C26 H26B 109.5
H26A C26 H26B 109.5
C23 C26 H26C 109.5
H26A C26 H26C 109.5
H26B C26 H26C 109.5
C22 C27 C15 109.6(3)
C22 C27 Th1 75.44(18)
C15 C27 Th1 75.22(17)
C22 C27 H27 125.2
C15 C27 H27 125.2
Th1 C27 H27 116.1
Si1 C28 H28A 109.5
Si1 C28 H28B 109.5
H28A C28 H28B 109.5
Si1 C28 H28C 109.5
H28A C28 H28C 109.5
H28B C28 H28C 109.5
Si1 C29 H29A 109.5
Si1 C29 H29B 109.5
H29A C29 H29B 109.5
Si1 C29 H29C 109.5
H29A C29 H29C 109.5
H29B C29 H29C 109.5
Si1 C30 H30A 109.5
Si1 C30 H30B 109.5
H30A C30 H30B 109.5
Si1 C30 H30C 109.5
H30A C30 H30C 109.5
H30B C30 H30C 109.5
Si2 C31 H31A 109.5
Si2 C31 H31B 109.5
H31A C31 H31B 109.5
Si2 C31 H31C 109.5
H31A C31 H31C 109.5
H31B C31 H31C 109.5
Si2 C32 H32A 109.5
Si2 C32 H32B 109.5
H32A C32 H32B 109.5
Si2 C32 H32C 109.5
H32A C32 H32C 109.5
H32B C32 H32C 109.5
Si2 C33 H33A 109.5
Si2 C33 H33B 109.5
H33A C33 H33B 109.5
Si2 C33 H33C 109.5
H33A C33 H33C 109.5
H33B C33 H33C 109.5
Si3 C34 H34A 109.5
Si3 C34 H34B 109.5
H34A C34 H34B 109.5
Si3 C34 H34C 109.5
H34A C34 H34C 109.5
H34B C34 H34C 109.5
Si3 C35 H35A 109.5
Si3 C35 H35B 109.5
H35A C35 H35B 109.5
Si3 C35 H35C 109.5
H35A C35 H35C 109.5
H35B C35 H35C 109.5
Si3 C36 H36A 109.5
Si3 C36 H36B 109.5
H36A C36 H36B 109.5
Si3 C36 H36C 109.5
H36A C36 H36C 109.5
H36B C36 H36C 109.5
C1 Al1 Th1 172.02(10)
C1 Al1 H1A 122.3(14)
Th1 Al1 H1A 50.1(14)
C1 Al1 H1B 132.2(15)
Th1 Al1 H1B 53.6(15)
H1A Al1 H1B 87(2)
C1 Al1 H1C 124.1(15)
Th1 Al1 H1C 57.7(15)
H1A Al1 H1C 91(2)
H1B Al1 H1C 88(2)
C29 Si1 C30 107.36(17)
C29 Si1 C28 107.26(17)
C30 Si1 C28 105.69(17)
C29 Si1 C1 112.34(15)
C30 Si1 C1 111.53(15)
C28 Si1 C1 112.27(16)
C32 Si2 C33 103.98(19)
C32 Si2 C31 106.49(18)
C33 Si2 C31 107.11(19)
C32 Si2 C1 112.56(16)
C33 Si2 C1 112.87(17)
C31 Si2 C1 113.17(15)
C36 Si3 C34 107.67(17)
C36 Si3 C35 103.8(2)
C34 Si3 C35 107.78(19)
C36 Si3 C1 112.63(15)
C34 Si3 C1 112.34(15)
C35 Si3 C1 112.15(17)
Cl1 Th1 C21 93.09(7)
Cl1 Th1 C7 127.56(7)
C21 Th1 C7 95.49(9)
Cl1 Th1 C20 122.47(7)
C21 Th1 C20 29.54(9)
C7 Th1 C20 75.11(10)
Cl1 Th1 C8 104.89(7)
C21 Th1 C8 77.43(9)
C7 Th1 C8 29.63(10)
C20 Th1 C8 69.15(9)
Cl1 Th1 C22 84.49(7)
C21 Th1 C22 29.55(10)
C7 Th1 C22 122.72(9)
C20 Th1 C22 48.43(9)
C8 Th1 C22 106.96(9)
Cl1 Th1 C15 132.68(6)
C21 Th1 C15 48.46(9)
C7 Th1 C15 88.10(9)
C20 Th1 C15 29.09(9)
C8 Th1 C15 93.40(9)
C22 Th1 C15 48.28(9)
Cl1 Th1 C27 106.60(7)
C21 Th1 C27 47.90(9)
C7 Th1 C27 117.17(9)
C20 Th1 C27 47.79(9)
C8 Th1 C27 116.91(9)
C22 Th1 C27 28.70(9)
C15 Th1 C27 29.21(9)
Cl1 Th1 C2 112.40(7)
C21 Th1 C2 123.44(9)
C7 Th1 C2 29.10(9)
C20 Th1 C2 104.02(9)
C8 Th1 C2 48.18(9)
C22 Th1 C2 151.76(9)
C15 Th1 C2 112.26(9)
C27 Th1 C2 140.70(9)
Cl1 Th1 C10 84.53(7)
C21 Th1 C10 121.29(10)
C7 Th1 C10 47.59(9)
C20 Th1 C10 116.32(10)
C8 Th1 C10 47.54(9)
C22 Th1 C10 147.59(9)
C15 Th1 C10 135.56(9)
C27 Th1 C10 163.78(9)
C2 Th1 C10 28.73(9)
Cl1 Th1 C9 79.92(7)
C21 Th1 C9 92.93(9)
C7 Th1 C9 48.08(10)
C20 Th1 C9 94.66(9)
C8 Th1 C9 28.87(9)
C22 Th1 C9 118.95(9)
C15 Th1 C9 121.43(9)
C27 Th1 C9 139.87(9)
C2 Th1 C9 47.83(9)
C10 Th1 C9 28.81(9)
Cl1 Th1 Al1 88.59(3)
C21 Th1 Al1 132.57(7)
C7 Th1 Al1 120.26(7)
C20 Th1 Al1 128.21(7)
C8 Th1 Al1 147.13(7)
C22 Th1 Al1 104.04(7)
C15 Th1 Al1 99.15(7)
C27 Th1 Al1 86.34(7)
C2 Th1 Al1 99.03(7)
C10 Th1 Al1 106.07(7)
C9 Th1 Al1 133.78(7)
Cl1 Th1 H1A 73.4(10)
C21 Th1 H1A 103.7(10)
C7 Th1 H1A 151.0(10)
C20 Th1 H1A 112.7(10)
C8 Th1 H1A 178.0(10)
C22 Th1 H1A 74.1(10)
C15 Th1 H1A 88.6(10)
C27 Th1 H1A 64.9(10)
C2 Th1 H1A 131.2(10)
C10 Th1 H1A 130.8(10)
C9 Th1 H1A 149.1(10)
Al1 Th1 H1A 32.5(10)
Cl1 Th1 H1B 122.0(10)
C21 Th1 H1B 124.0(10)
C7 Th1 H1B 94.5(10)
C20 Th1 H1B 104.0(10)
C8 Th1 H1B 124.1(10)
C22 Th1 H1B 106.2(10)
C15 Th1 H1B 77.1(10)
C27 Th1 H1B 79.0(10)
C2 Th1 H1B 84.5(10)
C10 Th1 H1B 105.5(10)
C9 Th1 H1B 132.0(10)
Al1 Th1 H1B 33.4(10)
H1A Th1 H1B 56.7(14)
Cl1 Th1 H1C 74.7(10)
C21 Th1 H1C 158.5(10)
C7 Th1 H1C 105.9(10)
C20 Th1 H1C 158.3(10)
C8 Th1 H1C 122.4(10)
C22 Th1 H1C 129.7(10)
C15 Th1 H1C 129.9(10)
C27 Th1 H1C 118.1(10)
C2 Th1 H1C 77.9(10)
C10 Th1 H1C 75.8(10)
C9 Th1 H1C 102.0(10)
Al1 Th1 H1C 32.3(10)
H1A Th1 H1C 56.3(13)
H1B Th1 H1C 54.4(14)

loop_
_geom_bond_atom_site_label_1
_geom_bond_atom_site_label_2
_geom_bond_distance
C1 Si6 1.848(12)
C1 Si2 1.892(3)
C1 Si3 1.892(3)
C1 Si1 1.903(3)
C1 Si5 1.904(12)
C1 Si4 1.948(12)
C1 Al1 1.954(3)
C2 C7 1.411(4)
C2 C10 1.415(5)
C2 C3 1.530(5)
C2 Th1 2.846(3)
C3 C5 1.531(5)
C3 C6 1.532(5)
C3 C4 1.548(5)
C4 H4A 0.9800
C4 H4B 0.9800
C4 H4C 0.9800
C5 H5A 0.9800
C5 H5B 0.9800
C5 H5C 0.9800
C6 H6A 0.9800
C6 H6B 0.9800
C6 H6C 0.9800
C7 C8 1.416(5)
C7 Th1 2.762(3)
C7 H7 0.9500
C8 C9 1.412(5)
C8 Th1 2.777(3)
C8 H8 0.9500
C9 C10 1.426(5)
C9 C11 1.514(5)
C9 Th1 2.874(3)
C10 Th1 2.856(3)
C10 H10 0.9500
C11 C13 1.532(5)
C11 C12 1.535(5)
C11 C14 1.545(5)
C12 H12A 0.9800
C12 H12B 0.9800
C12 H12C 0.9800
C13 H13A 0.9800
C13 H13B 0.9800
C13 H13C 0.9800
C14 H14A 0.9800
C14 H14B 0.9800
C14 H14C 0.9800
C15 C20 1.409(5)
C15 C27 1.430(4)
C15 C16 1.517(4)
C15 Th1 2.834(3)
C16 C17 1.531(5)
C16 C18 1.533(5)
C16 C19 1.540(4)
C17 H17A 0.9800
C17 H17B 0.9800
C17 H17C 0.9800
C18 H18A 0.9800
C18 H18B 0.9800
C18 H18C 0.9800
C19 H19A 0.9800
C19 H19B 0.9800
C19 H19C 0.9800
C20 C21 1.410(5)
C20 Th1 2.771(3)
C20 H20 0.9500
C21 C22 1.428(5)
C21 Th1 2.760(3)
C21 H21 0.9500
C22 C27 1.405(5)
C22 C23 1.529(4)
C22 Th1 2.833(3)
C23 C24 1.525(5)
C23 C25 1.538(5)
C23 C26 1.541(4)
C24 H24A 0.9800
C24 H24B 0.9800
C24 H24C 0.9800
C25 H25A 0.9800
C25 H25B 0.9800
C25 H25C 0.9800
C26 H26A 0.9800
C26 H26B 0.9800
C26 H26C 0.9800
C27 Th1 2.838(3)
C27 H27 0.9500
C28 Si1 1.887(4)
C28 H28A 0.9800
C28 H28B 0.9800
C28 H28C 0.9800
C29 Si1 1.879(4)
C29 H29A 0.9800
C29 H29B 0.9800
C29 H29C 0.9800
C30 Si1 1.882(4)
C30 H30A 0.9800
C30 H30B 0.9800
C30 H30C 0.9800
C31 Si2 1.886(4)
C31 H31A 0.9800
C31 H31B 0.9800
C31 H31C 0.9800
C32 Si2 1.877(4)
C32 H32A 0.9800
C32 H32B 0.9800
C32 H32C 0.9800
C33 Si2 1.879(4)
C33 H33A 0.9800
C33 H33B 0.9800
C33 H33C 0.9800
C34 Si3 1.872(4)
C34 H34A 0.9800
C34 H34B 0.9800
C34 H34C 0.9800
C35 Si3 1.881(4)
C35 H35A 0.9800
C35 H35B 0.9800
C35 H35C 0.9800
C36 Si3 1.861(4)
C36 H36A 0.9800
C36 H36B 0.9800
C36 H36C 0.9800
Al1 Th1 2.9760(10)
Al1 H1A 1.61(4)
Al1 H1B 1.64(4)
Al1 H1C 1.59(4)
Cl1 Th1 2.6648(8)
Th1 H1A 2.30(4)
Th1 H1B 2.40(4)
Th1 H1C 2.52(4)
